data_7000131
loop_
_publ_author_name
'Kuo, Ching-Kuo'
'Chang, Jung-Che'
'Yeh, Chen-Yu'
'Lee, Gene-Hsiang'
'Wang, Chih-Chieh'
'Peng, Shie-Ming'

_publ_section_title
;
 Synthesis, structures, magnetism and electrochemical properties of
 triruthenium-acetylide complexes.
;
_journal_issue 22
_journal_name_full 'Dalton transactions (Cambridge, England : 2003)'
_journal_page_first 3696
_journal_page_last 3701
_journal_paper_doi 10.1039/b506267e
_journal_year 2005
_chemical_formula_sum 'C70 H70 B Cl8 F4 N12 Ru3'
_chemical_formula_weight 1753.00
_chemical_name_common (Ru3(CCPhC5H11)2)(BF4)
_chemical_name_systematic
;
?
;
_space_group_IT_number 43
_symmetry_cell_setting orthorhombic
_symmetry_space_group_name_Hall 'F 2 -2d'
_symmetry_space_group_name_H-M 'F d d 2'
_atom_sites_solution_hydrogens geom
_atom_sites_solution_primary direct
_atom_sites_solution_secondary difmap
_audit_creation_method SHELXL-97
_cell_angle_alpha 90.00
_cell_angle_beta 90.00
_cell_angle_gamma 90.00
_cell_formula_units_Z 8
_cell_length_a 23.6843(5)
_cell_length_b 25.8795(5)
_cell_length_c 23.3208(5)
_cell_measurement_reflns_used all
_cell_measurement_temperature 150(1)
_cell_measurement_theta_max 27.500
_cell_measurement_theta_min 1.00
_cell_volume 14294.2(5)
_computing_cell_refinement DENZO-SMN
_computing_data_collection 'NONIUS COLLECT'
_computing_data_reduction DENZO-SMN
_computing_molecular_graphics 'Bruker SHELXTL'
_computing_publication_material 'Bruker SHELXTL'
_computing_structure_refinement 'SHELXL-97 (Sheldrick, 1997)'
_computing_structure_solution 'SHELXS-97 (Sheldrick, 1990)'
_diffrn_ambient_temperature 150(1)
_diffrn_measured_fraction_theta_full 0.998
_diffrn_measured_fraction_theta_max 0.998
_diffrn_measurement_device_type 'NONIUS KappaCCD'
_diffrn_measurement_method '\w scans'
_diffrn_radiation_monochromator graphite
_diffrn_radiation_source 'fine-focus sealed tube'
_diffrn_radiation_type MoK\a
_diffrn_radiation_wavelength 0.71073
_diffrn_reflns_av_R_equivalents 0.0471
_diffrn_reflns_av_sigmaI/netI 0.0403
_diffrn_reflns_limit_h_max 30
_diffrn_reflns_limit_h_min -30
_diffrn_reflns_limit_k_max 33
_diffrn_reflns_limit_k_min -33
_diffrn_reflns_limit_l_max 30
_diffrn_reflns_limit_l_min -23
_diffrn_reflns_number 29798
_diffrn_reflns_theta_full 27.50
_diffrn_reflns_theta_max 27.50
_diffrn_reflns_theta_min 1.46
_exptl_absorpt_coefficient_mu 0.987
_exptl_absorpt_correction_T_max 0.826
_exptl_absorpt_correction_T_min 0.667
_exptl_absorpt_correction_type multi-scan
_exptl_crystal_colour dark-brown
_exptl_crystal_density_diffrn 1.629
_exptl_crystal_density_method 'not measured'
_exptl_crystal_description block
_exptl_crystal_F_000 7064
_exptl_crystal_size_max 0.20
_exptl_crystal_size_mid 0.20
_exptl_crystal_size_min 0.20
_refine_diff_density_max 0.941
_refine_diff_density_min -0.789
_refine_diff_density_rms 0.178
_refine_ls_abs_structure_details 'Flack H D (1983), Acta Cryst. A39, 876-881'
_refine_ls_abs_structure_Flack 0.04(4)
_refine_ls_extinction_method none
_refine_ls_goodness_of_fit_ref 1.011
_refine_ls_hydrogen_treatment mixed
_refine_ls_matrix_type full
_refine_ls_number_parameters 484
_refine_ls_number_reflns 7484
_refine_ls_number_restraints 9
_refine_ls_restrained_S_all 1.011
_refine_ls_R_factor_all 0.0593
_refine_ls_R_factor_gt 0.0456
_refine_ls_shift/su_max 0.007
_refine_ls_shift/su_mean 0.000
_refine_ls_structure_factor_coef Fsqd
_refine_ls_weighting_details 'calc w=1/[\s^2^(Fo^2^)+(0.0885P)^2^+19.2377P] where P=(Fo^2^+2Fc^2^)/3'
_refine_ls_weighting_scheme calc
_refine_ls_wR_factor_gt 0.1152
_refine_ls_wR_factor_ref 0.1282
_reflns_number_gt 6294
_reflns_number_total 7484
_reflns_threshold_expression >2sigma(I)
_cod_data_source_file b506267e.txt
_cod_data_source_block ic11436
_cod_depositor_comments
;
The following automatic conversions were performed:
'_symmetry_cell_setting' value 'Orthorhombic' changed to 'orthorhombic'
according to '/home/saulius/struct/CIF-dictionaries/cif_core.dic'
dictionary named 'cif_core.dic' version 2.4.1 from 2010-06-29.

Automatic conversion script
Id: cif_fix_enum 1527 2010-12-29 10:47:43Z saulius 
;
_cod_original_sg_symbol_H-M Fdd2
_cod_database_code 7000131

loop_
_symmetry_equiv_pos_as_xyz
'x, y, z'
'-x, -y, z'
'x+1/4, -y+1/4, z+1/4'
'-x+1/4, y+1/4, z+1/4'
'x, y+1/2, z+1/2'
'-x, -y+1/2, z+1/2'
'x+1/4, -y+3/4, z+3/4'
'-x+1/4, y+3/4, z+3/4'
'x+1/2, y, z+1/2'
'-x+1/2, -y, z+1/2'
'x+3/4, -y+1/4, z+3/4'
'-x+3/4, y+1/4, z+3/4'
'x+1/2, y+1/2, z'
'-x+1/2, -y+1/2, z'
'x+3/4, -y+3/4, z+1/4'
'-x+3/4, y+3/4, z+1/4'

loop_
_atom_site_label
_atom_site_type_symbol
_atom_site_fract_x
_atom_site_fract_y
_atom_site_fract_z
_atom_site_U_iso_or_equiv
_atom_site_adp_type
_atom_site_occupancy
_atom_site_symmetry_multiplicity
_atom_site_calc_flag
_atom_site_refinement_flags
_atom_site_disorder_assembly
_atom_site_disorder_group
Ru1 Ru -0.092788(15) -0.467616(14) 0.770653(15) 0.03505(12) Uani 1 1 d . . .
Ru2 Ru 0.0000 -0.5000 0.77043(3) 0.03286(13) Uani 1 2 d S . .
N1 N -0.11777(18) -0.54156(17) 0.73993(19) 0.0371(9) Uani 1 1 d . . .
N2 N -0.02974(16) -0.57382(14) 0.7679(2) 0.0348(8) Uani 1 1 d . . .
N3 N 0.05810(18) -0.60214(16) 0.79895(18) 0.0365(9) Uani 1 1 d . . .
N4 N -0.09852(19) -0.49269(17) 0.85608(19) 0.0381(10) Uani 1 1 d . . .
N5 N 0.0000 -0.5000 0.8578(3) 0.0383(15) Uani 1 2 d S . .
N6 N -0.07697(19) -0.44391(17) 0.68594(18) 0.0370(10) Uani 1 1 d . . .
N7 N 0.0000 -0.5000 0.6844(3) 0.0327(13) Uani 1 2 d S . .
C1 C -0.1688(2) -0.5484(2) 0.7140(2) 0.0418(12) Uani 1 1 d . . .
H1A H -0.1955 -0.5210 0.7152 0.050 Uiso 1 1 calc R . .
C2 C -0.1832(3) -0.5926(3) 0.6865(3) 0.0523(15) Uani 1 1 d . . .
H2A H -0.2196 -0.5962 0.6701 0.063 Uiso 1 1 calc R . .
C3 C -0.1443(3) -0.6326(3) 0.6824(3) 0.0499(15) Uani 1 1 d . . .
H3A H -0.1530 -0.6631 0.6617 0.060 Uiso 1 1 calc R . .
C4 C -0.0931(2) -0.6269(2) 0.7091(2) 0.0455(13) Uani 1 1 d . . .
H4A H -0.0657 -0.6536 0.7068 0.055 Uiso 1 1 calc R . .
C5 C -0.0812(2) -0.5815(2) 0.7398(2) 0.0369(11) Uani 1 1 d . . .
C6 C 0.0014(2) -0.6144(2) 0.7909(2) 0.0407(12) Uani 1 1 d . . .
C7 C -0.0198(2) -0.6607(2) 0.8095(3) 0.0468(13) Uani 1 1 d . . .
H7A H -0.0584 -0.6685 0.8032 0.056 Uiso 1 1 calc R . .
C8 C 0.0144(3) -0.6964(2) 0.8375(3) 0.0519(15) Uani 1 1 d . . .
H8A H -0.0005 -0.7287 0.8497 0.062 Uiso 1 1 calc R . .
C9 C 0.0688(3) -0.6844(2) 0.8469(3) 0.0507(14) Uani 1 1 d . . .
H9A H 0.0926 -0.7080 0.8665 0.061 Uiso 1 1 calc R . .
C10 C 0.0902(2) -0.6379(2) 0.8282(2) 0.0432(13) Uani 1 1 d . . .
H10A H 0.1287 -0.6302 0.8357 0.052 Uiso 1 1 calc R . .
C11 C -0.1493(2) -0.4995(2) 0.8817(2) 0.0426(12) Uani 1 1 d . . .
H11A H -0.1824 -0.4910 0.8608 0.051 Uiso 1 1 calc R . .
C12 C -0.1553(3) -0.5182(3) 0.9364(3) 0.0505(14) Uani 1 1 d . . .
H12A H -0.1916 -0.5214 0.9534 0.061 Uiso 1 1 calc R . .
C13 C -0.1072(3) -0.5322(3) 0.9662(3) 0.0537(15) Uani 1 1 d . . .
H13A H -0.1102 -0.5455 1.0041 0.064 Uiso 1 1 calc R . .
C14 C -0.0564(3) -0.5271(2) 0.9414(3) 0.0500(14) Uani 1 1 d . . .
H14A H -0.0236 -0.5380 0.9616 0.060 Uiso 1 1 calc R . .
C15 C -0.0506(2) -0.5058(2) 0.8859(2) 0.0374(11) Uani 1 1 d . . .
C16 C -0.1073(3) -0.4051(2) 0.6615(3) 0.0484(14) Uani 1 1 d . . .
H16A H -0.1388 -0.3916 0.6818 0.058 Uiso 1 1 calc R . .
C17 C -0.0943(3) -0.3845(2) 0.6086(3) 0.0525(16) Uani 1 1 d . . .
H17A H -0.1164 -0.3572 0.5932 0.063 Uiso 1 1 calc R . .
C18 C -0.0492(3) -0.4037(3) 0.5783(3) 0.0538(15) Uani 1 1 d . . .
H18A H -0.0397 -0.3898 0.5418 0.065 Uiso 1 1 calc R . .
C19 C -0.0180(3) -0.4431(2) 0.6012(2) 0.0476(13) Uani 1 1 d . . .
H19A H 0.0132 -0.4567 0.5806 0.057 Uiso 1 1 calc R . .
C20 C -0.0319(2) -0.4638(2) 0.6557(2) 0.0399(12) Uani 1 1 d . . .
C21 C -0.1719(2) -0.43864(19) 0.7710(3) 0.0407(10) Uani 1 1 d . . .
C22 C -0.2194(2) -0.4222(2) 0.7709(3) 0.0538(13) Uani 1 1 d . . .
C23 C -0.2760(2) -0.4044(3) 0.7741(4) 0.0659(18) Uani 1 1 d . . .
C24 C -0.3012(2) -0.3782(2) 0.7289(3) 0.0482(14) Uani 1 1 d . C .
H24A H -0.2795 -0.3716 0.6955 0.058 Uiso 0.50 1 calc PR A 1
H24B H -0.2795 -0.3714 0.6955 0.058 Uiso 0.50 1 d PR A 2
C25 C -0.3564(3) -0.3614(3) 0.7306(3) 0.0643(19) Uani 1 1 d . . .
H25A H -0.3691 -0.3363 0.7039 0.077 Uiso 0.50 1 calc PR B 1
H25B H -0.3755 -0.3505 0.6969 0.077 Uiso 0.50 1 d PR B 2
C26 C -0.3942(9) -0.3813(7) 0.7721(11) 0.056(5) Uani 0.50 1 d P C 1
C27 C -0.3708(10) -0.4091(11) 0.8140(14) 0.093(9) Uani 0.50 1 d P C 1
H27A H -0.3952 -0.4208 0.8435 0.112 Uiso 0.50 1 calc PR C 1
C28 C -0.3146(11) -0.4225(9) 0.8186(14) 0.083(9) Uani 0.50 1 d P C 1
H28A H -0.3015 -0.4429 0.8497 0.100 Uiso 0.50 1 calc PR C 1
C29 C -0.4537(5) -0.3635(4) 0.7751(7) 0.052(3) Uiso 0.50 1 d PD C 1
H29A H -0.4587 -0.3317 0.7519 0.063 Uiso 0.50 1 calc PR C 1
H29B H -0.4642 -0.3558 0.8152 0.063 Uiso 0.50 1 calc PR C 1
C30 C -0.4905(9) -0.4071(7) 0.7513(8) 0.077(5) Uiso 0.50 1 d PD C 1
H30A H -0.5280 -0.4073 0.7700 0.093 Uiso 0.50 1 calc PR C 1
H30B H -0.4723 -0.4411 0.7576 0.093 Uiso 0.50 1 calc PR C 1
C31 C -0.4961(14) -0.3957(10) 0.6866(7) 0.143(10) Uiso 0.50 1 d PD C 1
H31A H -0.4672 -0.3690 0.6789 0.171 Uiso 0.50 1 calc PR C 1
H31B H -0.5329 -0.3780 0.6829 0.171 Uiso 0.50 1 calc PR C 1
C32 C -0.4933(16) -0.4318(10) 0.6338(12) 0.147(11) Uiso 0.50 1 d PD C 1
H32A H -0.5249 -0.4152 0.6130 0.177 Uiso 0.50 1 calc PR C 1
H32B H -0.4595 -0.4155 0.6168 0.177 Uiso 0.50 1 calc PR C 1
C33 C -0.4915(17) -0.4804(10) 0.5959(13) 0.158(12) Uiso 0.50 1 d PD . 1
H33A H -0.4786 -0.4735 0.5586 0.237 Uiso 0.50 1 d P D 1
H33B H -0.4715 -0.5083 0.6131 0.237 Uiso 0.50 1 d P E 1
H33C H -0.5320 -0.4925 0.5922 0.237 Uiso 0.50 1 d P F 1
C26' C -0.3864(10) -0.3614(8) 0.7850(11) 0.064(6) Uani 0.50 1 d P C 2
C27' C -0.3583(12) -0.3823(13) 0.8337(12) 0.106(11) Uani 0.50 1 d P C 2
H27B H -0.3783 -0.3875 0.8686 0.127 Uiso 0.50 1 calc PR C 2
C28' C -0.2998(12) -0.3957(12) 0.8297(14) 0.094(10) Uani 0.50 1 d P C 2
H28B H -0.2773 -0.3987 0.8632 0.113 Uiso 0.50 1 calc PR C 2
C29' C -0.4447(6) -0.3403(6) 0.7942(7) 0.064(4) Uiso 0.50 1 d PD C 2
H29C H -0.4545 -0.3153 0.7636 0.076 Uiso 0.50 1 calc PR C 2
H29D H -0.4473 -0.3226 0.8317 0.076 Uiso 0.50 1 calc PR C 2
C30' C -0.4847(9) -0.3866(7) 0.7925(10) 0.114(7) Uiso 0.50 1 d PD C 2
H30C H -0.5236 -0.3733 0.7976 0.137 Uiso 0.50 1 calc PR C 2
H30D H -0.4761 -0.4085 0.8261 0.137 Uiso 0.50 1 calc PR C 2
C31' C -0.4848(15) -0.4219(11) 0.7389(9) 0.132(12) Uiso 0.50 1 d PD C 2
H31C H -0.4632 -0.4518 0.7538 0.158 Uiso 0.50 1 calc PR C 2
H31D H -0.5246 -0.4337 0.7393 0.158 Uiso 0.50 1 calc PR C 2
C32' C -0.4718(11) -0.4267(10) 0.6746(9) 0.121(7) Uiso 0.50 1 d PD C 2
H32C H -0.4764 -0.3931 0.6548 0.145 Uiso 0.50 1 calc PR C 2
H32D H -0.4329 -0.4395 0.6683 0.145 Uiso 0.50 1 calc PR C 2
C33' C -0.5155(12) -0.4661(11) 0.6535(14) 0.144(10) Uiso 0.50 1 d PD . 2
H33D H -0.5048 -0.4713 0.6112 0.216 Uiso 0.50 1 d P G 2
H33E H -0.5000 -0.5000 0.6698 0.216 Uiso 1 2 d S H 2
H33F H -0.5492 -0.4614 0.6598 0.216 Uiso 0.50 1 d P I 2
B1 B -0.5000 -0.5000 0.9105(7) 0.072(3) Uani 1 2 d S . .
F1 F -0.5481(6) -0.4947(5) 0.8814(8) 0.053(3) Uani 0.50 1 d P . .
F2 F -0.4553(11) -0.5106(12) 0.8659(13) 0.150(13) Uani 0.50 1 d P . .
F3 F -0.4842(6) -0.4460(5) 0.9249(8) 0.110(4) Uani 0.50 1 d P . .
F4 F -0.4946(5) -0.5283(6) 0.9549(5) 0.092(4) Uani 0.50 1 d P . .
C34 C -0.6214(4) -0.5254(5) 0.9955(4) 0.099(3) Uani 1 1 d . . .
H34A H -0.6014 -0.5563 0.9808 0.119 Uiso 1 1 calc R . .
H34B H -0.5957 -0.4955 0.9916 0.119 Uiso 1 1 calc R . .
Cl1 Cl -0.68155(10) -0.51466(8) 0.95411(9) 0.0782(6) Uani 1 1 d . . .
Cl2 Cl -0.63723(10) -0.53457(11) 1.06772(11) 0.0939(7) Uani 1 1 d . . .
C35 C -0.6453(5) -0.4679(6) 0.7795(6) 0.133(4) Uani 1 1 d . . .
H35A H -0.6431 -0.5059 0.7834 0.160 Uiso 1 1 calc R . .
H35B H -0.6097 -0.4528 0.7943 0.160 Uiso 1 1 calc R . .
Cl3 Cl -0.70146(18) -0.44473(19) 0.81814(18) 0.1562(15) Uani 1 1 d . . .
Cl4 Cl -0.6544(2) -0.4508(2) 0.7061(2) 0.190(2) Uani 1 1 d . . .

loop_
_atom_site_aniso_label
_atom_site_aniso_U_11
_atom_site_aniso_U_22
_atom_site_aniso_U_33
_atom_site_aniso_U_23
_atom_site_aniso_U_13
_atom_site_aniso_U_12
Ru1 0.02780(18) 0.0469(2) 0.0305(2) 0.00093(19) -0.00217(18) 0.00362(15)
Ru2 0.0278(2) 0.0445(3) 0.0263(3) 0.000 0.000 0.0034(2)
N1 0.031(2) 0.051(2) 0.029(2) 0.0025(18) -0.0026(18) 0.0006(19)
N2 0.0317(18) 0.0396(18) 0.033(2) 0.002(2) 0.004(2) 0.0015(15)
N3 0.032(2) 0.044(2) 0.034(2) -0.0015(18) 0.0057(18) 0.0047(18)
N4 0.034(2) 0.048(2) 0.032(2) -0.0013(19) 0.0016(18) 0.0045(18)
N5 0.036(4) 0.057(4) 0.022(3) 0.000 0.000 0.007(3)
N6 0.036(2) 0.049(2) 0.025(2) 0.0020(18) -0.0098(17) -0.0020(19)
N7 0.034(3) 0.042(3) 0.022(3) 0.000 0.000 -0.001(3)
C1 0.033(3) 0.051(3) 0.041(3) 0.003(2) -0.003(2) -0.005(2)
C2 0.046(3) 0.072(4) 0.039(3) 0.007(3) -0.004(3) -0.010(3)
C3 0.056(4) 0.056(3) 0.038(3) 0.005(3) -0.006(3) -0.016(3)
C4 0.040(3) 0.057(3) 0.040(3) 0.005(3) 0.003(2) -0.002(2)
C5 0.038(3) 0.048(3) 0.025(3) 0.003(2) 0.002(2) -0.003(2)
C6 0.040(3) 0.052(3) 0.030(3) -0.001(2) 0.006(2) 0.007(2)
C7 0.035(3) 0.058(3) 0.048(3) 0.002(3) 0.007(2) 0.000(2)
C8 0.056(4) 0.051(3) 0.049(4) 0.011(3) 0.016(3) 0.010(3)
C9 0.046(3) 0.063(3) 0.043(3) 0.015(3) 0.005(3) 0.019(3)
C10 0.042(3) 0.053(3) 0.034(3) -0.001(2) 0.004(2) 0.012(2)
C11 0.031(3) 0.056(3) 0.040(3) -0.005(2) 0.007(2) 0.002(2)
C12 0.042(3) 0.063(3) 0.047(4) 0.001(3) 0.010(3) -0.006(3)
C13 0.050(4) 0.072(4) 0.039(3) 0.007(3) 0.005(3) -0.004(3)
C14 0.051(3) 0.065(3) 0.034(3) 0.011(3) 0.002(3) 0.007(3)
C15 0.036(3) 0.046(3) 0.030(3) 0.000(2) 0.002(2) 0.007(2)
C16 0.045(3) 0.052(3) 0.048(3) -0.004(3) -0.012(3) 0.002(3)
C17 0.058(4) 0.058(3) 0.041(4) 0.012(3) -0.020(3) -0.003(3)
C18 0.056(4) 0.068(4) 0.037(3) 0.016(3) -0.011(3) -0.013(3)
C19 0.049(3) 0.062(3) 0.033(3) 0.004(2) -0.001(2) -0.009(3)
C20 0.038(3) 0.057(3) 0.025(3) -0.001(2) 0.001(2) -0.005(2)
C21 0.039(2) 0.045(2) 0.038(3) -0.001(3) -0.003(3) 0.006(2)
C22 0.038(3) 0.081(4) 0.043(3) 0.011(4) 0.007(3) 0.009(3)
C23 0.039(3) 0.104(5) 0.054(4) 0.021(4) 0.016(4) 0.026(3)
C24 0.035(3) 0.063(3) 0.047(4) 0.006(3) 0.007(3) 0.005(3)
C25 0.042(3) 0.082(5) 0.069(5) 0.024(4) 0.000(3) 0.014(3)
C26 0.042(8) 0.047(9) 0.079(12) -0.002(10) -0.004(9) 0.014(8)
C27 0.030(8) 0.12(2) 0.13(3) 0.040(16) 0.042(12) 0.006(11)
C28 0.048(13) 0.097(16) 0.104(18) 0.065(16) 0.029(12) 0.038(11)
C26' 0.049(10) 0.062(12) 0.082(16) 0.006(10) 0.032(10) 0.008(9)
C27' 0.079(19) 0.17(3) 0.072(17) 0.041(17) 0.046(14) 0.059(19)
C28' 0.056(15) 0.15(2) 0.079(15) 0.07(2) 0.018(11) 0.050(16)
B1 0.043(6) 0.079(8) 0.092(10) 0.000 0.000 0.019(6)
F1 0.036(5) 0.063(5) 0.059(7) -0.015(4) -0.007(4) 0.005(4)
F2 0.117(18) 0.23(2) 0.11(2) 0.018(13) 0.052(13) 0.069(15)
F3 0.073(8) 0.095(8) 0.162(14) -0.034(8) -0.033(8) 0.022(6)
F4 0.059(6) 0.148(11) 0.070(7) 0.038(6) 0.003(5) 0.014(7)
C34 0.063(5) 0.154(9) 0.080(6) 0.011(6) 0.001(4) 0.006(6)
Cl1 0.0939(15) 0.0746(10) 0.0660(12) 0.0007(9) -0.0200(11) -0.0113(11)
Cl2 0.0659(12) 0.147(2) 0.0687(13) 0.0245(13) -0.0065(11) -0.0068(13)
C35 0.098(8) 0.172(11) 0.129(11) 0.006(9) 0.006(9) 0.011(8)
Cl3 0.134(3) 0.212(4) 0.123(3) -0.036(3) -0.031(2) 0.062(3)
Cl4 0.160(4) 0.273(6) 0.136(4) -0.004(4) 0.003(3) 0.003(4)

loop_
_atom_type_symbol
_atom_type_description
_atom_type_scat_dispersion_real
_atom_type_scat_dispersion_imag
_atom_type_scat_source
C C 0.0033 0.0016 'International Tables Vol C Tables 4.2.6.8 and 6.1.1.4'
H H 0.0000 0.0000 'International Tables Vol C Tables 4.2.6.8 and 6.1.1.4'
B B 0.0013 0.0007 'International Tables Vol C Tables 4.2.6.8 and 6.1.1.4'
N N 0.0061 0.0033 'International Tables Vol C Tables 4.2.6.8 and 6.1.1.4'
F F 0.0171 0.0103 'International Tables Vol C Tables 4.2.6.8 and 6.1.1.4'
Cl Cl 0.1484 0.1585 'International Tables Vol C Tables 4.2.6.8 and 6.1.1.4'
Ru Ru -1.2594 0.8363 'International Tables Vol C Tables 4.2.6.8 and 6.1.1.4'

loop_
_geom_angle_atom_site_label_1
_geom_angle_atom_site_label_2
_geom_angle_atom_site_label_3
_geom_angle
_geom_angle_site_symmetry_1
_geom_angle_site_symmetry_3
_geom_angle_publ_flag
C21 Ru1 N3 92.45(19) . 2_545 ?
C21 Ru1 N4 92.9(2) . . ?
N3 Ru1 N4 89.59(17) 2_545 . ?
C21 Ru1 N6 93.5(2) . . ?
N3 Ru1 N6 88.55(17) 2_545 . ?
N4 Ru1 N6 173.39(18) . . ?
C21 Ru1 N1 94.43(19) . . ?
N3 Ru1 N1 173.00(17) 2_545 . ?
N4 Ru1 N1 91.35(17) . . ?
N6 Ru1 N1 89.74(17) . . ?
C21 Ru1 Ru2 179.06(15) . . ?
N3 Ru1 Ru2 86.63(11) 2_545 . ?
N4 Ru1 Ru2 87.27(12) . . ?
N6 Ru1 Ru2 86.30(12) . . ?
N1 Ru1 Ru2 86.48(12) . . ?
N7 Ru2 N2 88.33(15) . 2_545 ?
N7 Ru2 N2 88.33(15) . . ?
N2 Ru2 N2 176.7(3) 2_545 . ?
N7 Ru2 N5 180.000(1) . . ?
N2 Ru2 N5 91.67(15) 2_545 . ?
N2 Ru2 N5 91.67(15) . . ?
N7 Ru2 Ru1 90.124(17) . . ?
N2 Ru2 Ru1 89.37(10) 2_545 . ?
N2 Ru2 Ru1 90.64(10) . . ?
N5 Ru2 Ru1 89.876(17) . . ?
N7 Ru2 Ru1 90.124(17) . 2_545 ?
N2 Ru2 Ru1 90.64(10) 2_545 2_545 ?
N2 Ru2 Ru1 89.37(10) . 2_545 ?
N5 Ru2 Ru1 89.876(17) . 2_545 ?
Ru1 Ru2 Ru1 179.75(3) . 2_545 ?
C5 N1 C1 118.0(5) . . ?
C5 N1 Ru1 120.8(3) . . ?
C1 N1 Ru1 120.9(4) . . ?
C6 N2 C5 122.4(4) . . ?
C6 N2 Ru2 120.9(3) . . ?
C5 N2 Ru2 116.6(3) . . ?
C10 N3 C6 116.4(5) . . ?
C10 N3 Ru1 121.3(4) . 2_545 ?
C6 N3 Ru1 122.2(3) . 2_545 ?
C11 N4 C15 118.6(5) . . ?
C11 N4 Ru1 121.1(4) . . ?
C15 N4 Ru1 120.2(3) . . ?
C15 N5 C15 123.1(6) 2_545 . ?
C15 N5 Ru2 118.4(3) 2_545 . ?
C15 N5 Ru2 118.4(3) . . ?
C16 N6 C20 118.1(5) . . ?
C16 N6 Ru1 121.0(4) . . ?
C20 N6 Ru1 120.6(3) . . ?
C20 N7 C20 121.9(6) . 2_545 ?
C20 N7 Ru2 119.1(3) . . ?
C20 N7 Ru2 119.1(3) 2_545 . ?
C2 C1 N1 122.9(5) . . ?
C1 C2 C3 119.7(6) . . ?
C4 C3 C2 118.4(6) . . ?
C3 C4 C5 119.9(6) . . ?
N1 C5 N2 116.8(4) . . ?
N1 C5 C4 120.9(5) . . ?
N2 C5 C4 122.1(5) . . ?
C7 C6 N2 126.1(5) . . ?
C7 C6 N3 120.7(5) . . ?
N2 C6 N3 113.0(5) . . ?
C6 C7 C8 121.2(6) . . ?
C9 C8 C7 118.6(6) . . ?
C8 C9 C10 120.3(5) . . ?
C9 C10 N3 122.7(5) . . ?
N4 C11 C12 123.3(5) . . ?
C11 C12 C13 118.3(6) . . ?
C14 C13 C12 119.8(6) . . ?
C13 C14 C15 121.3(6) . . ?
N4 C15 N5 116.9(5) . . ?
N4 C15 C14 118.7(5) . . ?
N5 C15 C14 124.3(5) . . ?
N6 C16 C17 122.8(6) . . ?
C18 C17 C16 119.7(6) . . ?
C19 C18 C17 119.2(6) . . ?
C18 C19 C20 120.4(6) . . ?
N7 C20 N6 115.5(5) . . ?
N7 C20 C19 124.4(5) . . ?
N6 C20 C19 119.8(5) . . ?
C22 C21 Ru1 178.9(6) . . ?
C21 C22 C23 176.4(8) . . ?
C24 C23 C22 121.6(7) . . ?
C24 C23 C28' 116.2(11) . . ?
C22 C23 C28' 118.1(13) . . ?
C24 C23 C28 115.3(12) . . ?
C22 C23 C28 121.6(11) . . ?
C28' C23 C28 33.0(16) . . ?
C25 C24 C23 122.7(6) . . ?
C24 C25 C26 120.3(9) . . ?
C24 C25 C26' 119.3(11) . . ?
C26 C25 C26' 25.2(8) . . ?
C27 C26 C25 115.7(17) . . ?
C27 C26 C29 122(2) . . ?
C25 C26 C29 121.3(16) . . ?
C26 C27 C28 126(2) . . ?
C27 C28 C23 118(2) . . ?
C26 C29 C30 107.0(13) . . ?
C29 C30 C31 105.2(15) . . ?
C30 C31 C32 131(2) . . ?
C33 C32 C31 162(3) . . ?
C33 C33 C32 139(3) 2_445 . ?
C27' C26' C25 117.9(18) . . ?
C27' C26' C29' 117.1(18) . . ?
C25 C26' C29' 125.1(19) . . ?
C26' C27' C28' 119(2) . . ?
C23 C28' C27' 119(2) . . ?
C26' C29' C30' 106.4(15) . . ?
C29' C30' C31' 119(2) . . ?
C32' C31' C30' 147(3) . . ?
C33' C32' C31' 103(2) . . ?
C32' C33' C33' 111(3) . 2_445 ?
F4 B1 F4 71.2(16) 2_445 . ?
F4 B1 F1 105.6(8) 2_445 . ?
F4 B1 F1 123.9(9) . . ?
F4 B1 F1 123.9(9) 2_445 2_445 ?
F4 B1 F1 105.6(8) . 2_445 ?
F1 B1 F1 118.9(18) . 2_445 ?
F4 B1 F3 45.6(7) 2_445 . ?
F4 B1 F3 109.2(15) . . ?
F1 B1 F3 103.5(7) . . ?
F1 B1 F3 89.8(9) 2_445 . ?
F4 B1 F3 109.2(15) 2_445 2_445 ?
F4 B1 F3 45.6(7) . 2_445 ?
F1 B1 F3 89.8(9) . 2_445 ?
F1 B1 F3 103.5(7) 2_445 2_445 ?
F3 B1 F3 153.7(19) . 2_445 ?
F4 B1 F2 112.7(13) 2_445 2_445 ?
F4 B1 F2 137.3(13) . 2_445 ?
F1 B1 F2 14.4(16) . 2_445 ?
F1 B1 F2 105.6(14) 2_445 2_445 ?
F3 B1 F2 99.3(13) . 2_445 ?
F3 B1 F2 98.7(14) 2_445 2_445 ?
F4 B1 F2 137.3(13) 2_445 . ?
F4 B1 F2 112.7(13) . . ?
F1 B1 F2 105.6(14) . . ?
F1 B1 F2 14.4(16) 2_445 . ?
F3 B1 F2 98.7(14) . . ?
F3 B1 F2 99.3(13) 2_445 . ?
F2 B1 F2 93(2) 2_445 . ?
F2 F1 B1 109(6) 2_445 . ?
F1 F2 B1 57(5) 2_445 . ?
F4 F3 B1 56.9(10) 2_445 . ?
F3 F4 B1 77.5(11) 2_445 . ?
F3 F4 F4 121.6(12) 2_445 2_445 ?
B1 F4 F4 54.4(8) . 2_445 ?
Cl2 C34 Cl1 112.4(6) . . ?
Cl3 C35 Cl4 109.0(8) . . ?

loop_
_geom_bond_atom_site_label_1
_geom_bond_atom_site_label_2
_geom_bond_distance
_geom_bond_site_symmetry_2
_geom_bond_publ_flag
Ru1 C21 2.019(5) . ?
Ru1 N3 2.090(4) 2_545 ?
Ru1 N4 2.100(4) . ?
Ru1 N6 2.102(4) . ?
Ru1 N1 2.127(4) . ?
Ru1 Ru2 2.3520(4) . ?
Ru2 N7 2.006(6) . ?
Ru2 N2 2.037(4) 2_545 ?
Ru2 N2 2.037(4) . ?
Ru2 N5 2.038(6) . ?
Ru2 Ru1 2.3520(4) 2_545 ?
N1 C5 1.348(7) . ?
N1 C1 1.364(7) . ?
N2 C6 1.392(7) . ?
N2 C5 1.398(7) . ?
N3 C10 1.379(7) . ?
N3 C6 1.392(7) . ?
N3 Ru1 2.090(4) 2_545 ?
N4 C11 1.354(7) . ?
N4 C15 1.373(7) . ?
N5 C15 1.374(6) 2_545 ?
N5 C15 1.374(6) . ?
N6 C16 1.359(7) . ?
N6 C20 1.378(7) . ?
N7 C20 1.377(6) . ?
N7 C20 1.377(6) 2_545 ?
C1 C2 1.353(9) . ?
C2 C3 1.387(10) . ?
C3 C4 1.372(9) . ?
C4 C5 1.405(8) . ?
C6 C7 1.368(8) . ?
C7 C8 1.391(9) . ?
C8 C9 1.345(9) . ?
C9 C10 1.376(9) . ?
C11 C12 1.372(9) . ?
C12 C13 1.381(9) . ?
C13 C14 1.343(9) . ?
C14 C15 1.415(8) . ?
C16 C17 1.379(9) . ?
C17 C18 1.375(10) . ?
C18 C19 1.368(9) . ?
C19 C20 1.418(8) . ?
C21 C22 1.202(7) . ?
C22 C23 1.420(8) . ?
C23 C24 1.387(10) . ?
C23 C28' 1.43(3) . ?
C23 C28 1.46(3) . ?
C24 C25 1.379(9) . ?
C25 C26 1.41(3) . ?
C25 C26' 1.45(2) . ?
C26 C27 1.33(4) . ?
C26 C29 1.48(2) . ?
C27 C28 1.38(4) . ?
C29 C30 1.531(10) . ?
C30 C31 1.544(10) . ?
C31 C32 1.546(10) . ?
C32 C33 1.537(10) . ?
C33 C33 1.09(5) 2_445 ?
C26' C27' 1.42(4) . ?
C26' C29' 1.50(3) . ?
C27' C28' 1.43(4) . ?
C29' C30' 1.527(10) . ?
C30' C31' 1.548(10) . ?
C31' C32' 1.536(10) . ?
C32' C33' 1.532(10) . ?
C33' C33' 1.90(6) 2_445 ?
B1 F4 1.275(16) 2_445 ?
B1 F4 1.275(16) . ?
B1 F1 1.332(17) . ?
B1 F1 1.332(17) 2_445 ?
B1 F3 1.486(13) . ?
B1 F3 1.486(13) 2_445 ?
B1 F2 1.51(3) 2_445 ?
B1 F2 1.51(3) . ?
F1 F2 0.40(4) 2_445 ?
F2 F1 0.40(4) 2_445 ?
F3 F4 1.089(17) 2_445 ?
F4 F3 1.089(17) 2_445 ?
F4 F4 1.48(3) 2_445 ?
C34 Cl2 1.742(10) . ?
C34 Cl1 1.743(10) . ?
C35 Cl3 1.714(14) . ?
C35 Cl4 1.780(16) . ?
